data_4064100
loop_
_publ_author_name
'Alvarez, M. Angeles'
'Garc\'ia, M. Esther'
'Gonz\'alez, Roc\'io'
'Ramos, Alberto'
'Ruiz, Miguel A.'

_publ_section_title
;
 Synthesis and Decarbonylation Reactions of Diiron Cyclopentadienyl
 Complexes with Bent-Phosphinidene Bridges
;
_journal_issue 5
_journal_name_full Organometallics
_journal_page_first 1102
_journal_paper_doi 10.1021/om101125g
_journal_volume 30
_journal_year 2011
_chemical_compound_source 'synthesis as described'
_chemical_formula_moiety 'C35 H42 Fe4 O3 P2, 2(C H2 Cl2)'
_chemical_formula_sum 'C37 H46 Cl4 Fe4 O3 P2'
_chemical_formula_weight 965.88
_chemical_name_systematic
;
 ?
;
_space_group_IT_number 62
_symmetry_cell_setting orthorhombic
_symmetry_Int_Tables_number 62
_symmetry_space_group_name_Hall '-P 2ac 2n'
_symmetry_space_group_name_H-M 'P n m a'
_atom_sites_solution_hydrogens geom
_atom_sites_solution_primary direct
_atom_sites_solution_secondary difmap
_audit_conform_dict_location ftp://ftp.iucr.org/pub/cif_core.dic
_audit_conform_dict_name cif_core.dic
_audit_conform_dict_version 2.3
_audit_creation_method 'WinGX routine CIF_UPDATE'
_cell_angle_alpha 90
_cell_angle_beta 90
_cell_angle_gamma 90
_cell_formula_units_Z 4
_cell_length_a 18.6619(7)
_cell_length_b 19.2134(6)
_cell_length_c 10.4001(3)
_cell_measurement_reflns_used 1974
_cell_measurement_temperature 100(2)
_cell_measurement_theta_max 24.98
_cell_measurement_theta_min 2.43
_cell_measurement_wavelength 0.71073
_cell_volume 3729.0(2)
_computing_cell_refinement 'BRUKER APEX'
_computing_data_collection 'BRUKER APEX'
_computing_molecular_graphics 'Ortep-3 for Windows (Farrugia, 1997)'
_computing_publication_material 'WinGX publication routines (Farrugia, 1999)'
_computing_structure_refinement 'SHELXL-97 (Sheldrick, 1997)'
_computing_structure_solution 'SIR-92 (Altomare, 1994)'
_diffrn_ambient_temperature 100.0(1)
_diffrn_measured_fraction_theta_full 0.999
_diffrn_measured_fraction_theta_max 0.999
_diffrn_measurement_device 'four-circle diffractometer'
_diffrn_measurement_device_type 'BRUKER APPEX-II CCD'
_diffrn_measurement_method 'omega/phi scans'
_diffrn_radiation_monochromator graphite
_diffrn_radiation_probe x-ray
_diffrn_radiation_source 'fine-focus sealed tube'
_diffrn_radiation_type MoK\a
_diffrn_radiation_wavelength 0.71073
_diffrn_reflns_av_R_equivalents 0.0936
_diffrn_reflns_av_unetI/netI 0.0605
_diffrn_reflns_limit_h_max 23
_diffrn_reflns_limit_h_min 0
_diffrn_reflns_limit_k_max 24
_diffrn_reflns_limit_k_min 0
_diffrn_reflns_limit_l_max 12
_diffrn_reflns_limit_l_min 0
_diffrn_reflns_number 48888
_diffrn_reflns_theta_full 26.38
_diffrn_reflns_theta_max 26.38
_diffrn_reflns_theta_min 2.12
_exptl_absorpt_coefficient_mu 1.935
_exptl_absorpt_correction_T_max 0.8470
_exptl_absorpt_correction_T_min 0.6895
_exptl_absorpt_correction_type multi-scan
_exptl_absorpt_process_details 'BRUKER Sadabs'
_exptl_crystal_colour green
_exptl_crystal_density_diffrn 1.72
_exptl_crystal_density_method 'not measured'
_exptl_crystal_description needle
_exptl_crystal_F_000 1976
_exptl_crystal_size_max 0.24
_exptl_crystal_size_mid 0.07
_exptl_crystal_size_min 0.03
_refine_diff_density_max 0.878
_refine_diff_density_min -0.633
_refine_diff_density_rms 0.118
_refine_ls_extinction_method none
_refine_ls_goodness_of_fit_ref 1.003
_refine_ls_hydrogen_treatment constr
_refine_ls_matrix_type full
_refine_ls_number_parameters 225
_refine_ls_number_reflns 3928
_refine_ls_number_restraints 0
_refine_ls_restrained_S_all 1.003
_refine_ls_R_factor_all 0.0744
_refine_ls_R_factor_gt 0.0374
_refine_ls_shift/su_max 0
_refine_ls_shift/su_mean 0
_refine_ls_structure_factor_coef Fsqd
_refine_ls_weighting_details 'calc w=1/[\s^2^(Fo^2^)+(0.0206P)^2^+6.7275P] where P=(Fo^2^+2Fc^2^)/3'
_refine_ls_weighting_scheme calc
_refine_ls_wR_factor_gt 0.0613
_refine_ls_wR_factor_ref 0.0715
_reflns_number_gt 2758
_reflns_number_total 3928
_reflns_threshold_expression >2sigma(I)
_cod_data_source_file om101125g_si_001.cif
_cod_data_source_block compound4
_cod_depositor_comments
;
The following automatic conversions were performed:
'_diffrn_radiation_monochromador' tag replaced with
'_diffrn_radiation_monochromator'.

Automatic conversion script
Id: cif_correct_tags 1440 2010-10-19 06:21:57Z saulius 
;
_cod_database_code 4064100

loop_
_symmetry_equiv_pos_as_xyz
'x, y, z'
'-x+1/2, -y, z+1/2'
'x+1/2, -y+1/2, -z+1/2'
'-x, y+1/2, -z'
'-x, -y, -z'
'x-1/2, y, -z-1/2'
'-x-1/2, y-1/2, z-1/2'
'x, -y-1/2, z'

loop_
_atom_site_label
_atom_site_type_symbol
_atom_site_fract_x
_atom_site_fract_y
_atom_site_fract_z
_atom_site_U_iso_or_equiv
_atom_site_adp_type
_atom_site_occupancy
_atom_site_symmetry_multiplicity
_atom_site_calc_flag
_atom_site_refinement_flags
Fe1 Fe 0.03677(2) 0.81592(2) 0.62769(4) 0.00749(12) Uani 1 1 d .
Fe2 Fe 0.14207(3) 0.75 0.73958(6) 0.00582(15) Uani 1 2 d S
Fe3 Fe 0.20042(3) 0.75 0.41278(6) 0.00731(15) Uani 1 2 d S
P1 P 0.15196(4) 0.81830(4) 0.56610(8) 0.00662(18) Uani 1 1 d .
O1 O 0.00632(16) 0.75 0.8782(3) 0.0113(7) Uani 1 2 d S
O2 O -0.00054(17) 0.75 0.3860(3) 0.0130(7) Uani 1 2 d S
O3 O 0.34254(17) 0.75 0.5249(3) 0.0127(7) Uani 1 2 d S
C1 C 0.0395(2) 0.75 0.7785(5) 0.0108(10) Uani 1 2 d S
C2 C 0.0212(2) 0.75 0.4941(5) 0.0113(11) Uani 1 2 d S
C3 C 0.2837(3) 0.75 0.4855(4) 0.0088(10) Uani 1 2 d S
C11 C -0.00992(18) 0.90145(17) 0.5344(3) 0.0150(8) Uani 1 1 d .
H11 H 0.0008 0.9137 0.4501 0.018 Uiso 1 1 calc R
C12 C 0.02572(18) 0.92557(16) 0.6467(3) 0.0147(8) Uani 1 1 d .
H12 H 0.0636 0.957 0.6489 0.018 Uiso 1 1 calc R
C13 C -0.00645(18) 0.89335(16) 0.7544(3) 0.0144(8) Uani 1 1 d .
H13 H 0.0067 0.8996 0.8399 0.017 Uiso 1 1 calc R
C14 C -0.06208(18) 0.85014(17) 0.7093(3) 0.0145(8) Uiso 1 1 d .
H14 H -0.0919 0.8229 0.7602 0.017 Uiso 1 1 calc R
C15 C -0.06506(18) 0.85509(17) 0.5748(3) 0.0167(8) Uani 1 1 d .
H15 H -0.0973 0.8322 0.5215 0.02 Uiso 1 1 calc R
C21 C 0.2478(2) 0.75 0.8072(4) 0.0084(10) Uiso 1 2 d S
H21 H 0.2878 0.75 0.7538 0.01 Uiso 1 2 calc SR
C22 C 0.21199(17) 0.80946(16) 0.8550(3) 0.0096(7) Uani 1 1 d .
H22 H 0.2242 0.8555 0.8382 0.011 Uiso 1 1 calc R
C23 C 0.15484(18) 0.78693(16) 0.9322(3) 0.0108(7) Uani 1 1 d .
H23 H 0.1226 0.8154 0.9757 0.013 Uiso 1 1 calc R
C31 C 0.2518(3) 0.75 0.2306(4) 0.0141(11) Uiso 1 2 d S
H31 H 0.3011 0.75 0.2182 0.017 Uiso 1 2 calc SR
C32 C 0.20776(19) 0.80975(17) 0.2416(3) 0.0156(8) Uani 1 1 d .
H32 H 0.223 0.8558 0.2375 0.019 Uiso 1 1 calc R
C33 C 0.13699(19) 0.78707(16) 0.2598(3) 0.0152(7) Uiso 1 1 d .
H33 H 0.0971 0.8155 0.2701 0.018 Uiso 1 1 calc R
C41 C 0.19622(17) 0.90576(15) 0.5832(3) 0.0088(7) Uani 1 1 d .
H41 H 0.1783 0.9268 0.6628 0.011 Uiso 1 1 calc R
C42 C 0.17620(18) 0.95491(16) 0.4723(3) 0.0115(7) Uani 1 1 d .
H42A H 0.1939 0.9358 0.392 0.014 Uiso 1 1 calc R
H42B H 0.1245 0.9583 0.4663 0.014 Uiso 1 1 calc R
C43 C 0.20771(18) 1.02722(16) 0.4924(3) 0.0136(8) Uani 1 1 d .
H43A H 0.1868 1.0479 0.5687 0.016 Uiso 1 1 calc R
H43B H 0.1956 1.0564 0.4195 0.016 Uiso 1 1 calc R
C44 C 0.28885(18) 1.02447(16) 0.5074(3) 0.0143(8) Uani 1 1 d .
H44A H 0.3103 1.0094 0.4272 0.017 Uiso 1 1 calc R
H44B H 0.3068 1.0707 0.5269 0.017 Uiso 1 1 calc R
C45 C 0.31033(18) 0.97464(16) 0.6143(3) 0.0152(8) Uani 1 1 d .
H45A H 0.2942 0.9929 0.6963 0.018 Uiso 1 1 calc R
H45B H 0.3621 0.971 0.6173 0.018 Uiso 1 1 calc R
C46 C 0.27802(17) 0.90247(16) 0.5934(3) 0.0115(7) Uani 1 1 d .
H46A H 0.2913 0.8724 0.6644 0.014 Uiso 1 1 calc R
H46B H 0.2975 0.8825 0.5151 0.014 Uiso 1 1 calc R
C50 C 0.04093(19) 0.14501(18) 0.8706(4) 0.0223(9) Uani 1 1 d .
H50A H 0.019 0.1854 0.8309 0.027 Uiso 1 1 calc R
H50B H 0.058 0.1585 0.9552 0.027 Uiso 1 1 calc R
Cl1 Cl 0.11365(5) 0.11675(5) 0.77629(9) 0.0289(2) Uani 1 1 d .
Cl2 Cl -0.02353(5) 0.07817(4) 0.88613(9) 0.0233(2) Uani 1 1 d .

loop_
_atom_site_aniso_label
_atom_site_aniso_U_11
_atom_site_aniso_U_22
_atom_site_aniso_U_33
_atom_site_aniso_U_23
_atom_site_aniso_U_13
_atom_site_aniso_U_12
Fe1 0.0064(2) 0.0066(2) 0.0095(2) 0.0003(2) 0.0000(2) 0.00136(19)
Fe2 0.0067(3) 0.0054(3) 0.0054(3) 0 -0.0005(3) 0
Fe3 0.0078(3) 0.0087(3) 0.0054(3) 0 0.0004(3) 0
P1 0.0067(4) 0.0055(4) 0.0077(4) 0.0005(3) -0.0003(3) 0.0000(3)
O1 0.0119(18) 0.0158(17) 0.0063(16) 0 0.0044(14) 0
O2 0.0134(18) 0.0152(17) 0.0102(18) 0 -0.0043(15) 0
O3 0.0077(19) 0.0144(17) 0.0160(18) 0 -0.0009(15) 0
C1 0.005(2) 0.008(2) 0.019(3) 0 -0.003(2) 0
C2 0.007(3) 0.009(2) 0.018(3) 0 0.003(2) 0
C3 0.015(3) 0.004(2) 0.007(2) 0 0.007(2) 0
C11 0.0110(19) 0.0144(18) 0.0194(19) 0.0034(15) 0.0012(15) 0.0085(15)
C12 0.0126(19) 0.0051(15) 0.026(2) -0.0008(15) 0.0004(16) 0.0028(14)
C13 0.0151(19) 0.0113(17) 0.0169(18) -0.0033(16) 0.0013(15) 0.0065(14)
C15 0.0084(18) 0.0146(18) 0.027(2) -0.0024(16) -0.0064(16) 0.0059(14)
C22 0.0110(18) 0.0114(16) 0.0064(16) -0.0004(14) -0.0032(14) -0.0041(14)
C23 0.0155(19) 0.0123(16) 0.0047(15) -0.0018(14) -0.0019(14) 0.0026(14)
C32 0.025(2) 0.0169(17) 0.0046(16) 0.0015(15) -0.0014(15) -0.0011(16)
C41 0.0130(18) 0.0061(15) 0.0073(16) 0.0005(13) 0.0017(14) -0.0007(13)
C42 0.0090(18) 0.0121(17) 0.0134(17) 0.0033(15) -0.0003(14) 0.0007(14)
C43 0.019(2) 0.0091(17) 0.0122(18) 0.0028(14) 0.0011(15) 0.0002(15)
C44 0.018(2) 0.0073(17) 0.0179(19) -0.0008(14) -0.0002(16) -0.0059(15)
C45 0.0134(19) 0.0125(17) 0.0197(19) 0.0037(15) -0.0032(15) -0.0059(14)
C46 0.0136(18) 0.0100(16) 0.0107(17) 0.0010(14) -0.0009(14) -0.0003(14)
C50 0.022(2) 0.0191(19) 0.026(2) -0.0063(17) -0.0008(17) -0.0046(16)
Cl1 0.0188(5) 0.0444(6) 0.0235(5) -0.0039(5) 0.0023(4) -0.0016(4)
Cl2 0.0243(5) 0.0172(4) 0.0284(5) 0.0001(4) 0.0022(4) -0.0055(4)

loop_
_atom_type_symbol
_atom_type_description
_atom_type_scat_dispersion_real
_atom_type_scat_dispersion_imag
_atom_type_scat_source
C C 0.0033 0.0016 'International Tables Vol C Tables 4.2.6.8 and 6.1.1.4'
H H 0 0 'International Tables Vol C Tables 4.2.6.8 and 6.1.1.4'
O O 0.0106 0.006 'International Tables Vol C Tables 4.2.6.8 and 6.1.1.4'
P P 0.1023 0.0942 'International Tables Vol C Tables 4.2.6.8 and 6.1.1.4'
Cl Cl 0.1484 0.1585 'International Tables Vol C Tables 4.2.6.8 and 6.1.1.4'
Fe Fe 0.3463 0.8444 'International Tables Vol C Tables 4.2.6.8 and 6.1.1.4'

loop_
_geom_angle_atom_site_label_1
_geom_angle_atom_site_label_2
_geom_angle_atom_site_label_3
_geom_angle
_geom_angle_site_symmetry_1
_geom_angle_site_symmetry_3
C2 Fe1 C1 98.85(13) . .
C2 Fe1 C11 96.91(14) . .
C1 Fe1 C11 149.56(15) . .
C2 Fe1 C15 84.82(16) . .
C1 Fe1 C15 116.62(16) . .
C11 Fe1 C15 39.50(13) . .
C2 Fe1 C12 135.46(14) . .
C1 Fe1 C12 123.55(13) . .
C11 Fe1 C12 39.32(13) . .
C15 Fe1 C12 65.46(13) . .
C2 Fe1 C14 111.31(16) . .
C1 Fe1 C14 84.62(15) . .
C11 Fe1 C14 65.38(13) . .
C15 Fe1 C14 38.53(12) . .
C12 Fe1 C14 64.78(13) . .
C2 Fe1 C13 148.54(17) . .
C1 Fe1 C13 88.13(13) . .
C11 Fe1 C13 65.45(13) . .
C15 Fe1 C13 64.87(13) . .
C12 Fe1 C13 38.66(13) . .
C14 Fe1 C13 38.47(12) . .
C2 Fe1 P1 87.22(14) . .
C1 Fe1 P1 102.16(13) . .
C11 Fe1 P1 104.48(10) . .
C15 Fe1 P1 141.15(10) . .
C12 Fe1 P1 95.70(10) . .
C14 Fe1 P1 159.29(9) . .
C13 Fe1 P1 121.44(9) . .
C2 Fe1 Fe1 48.27(10) . 8_575
C1 Fe1 Fe1 51.09(9) . 8_575
C11 Fe1 Fe1 141.57(10) . 8_575
C15 Fe1 Fe1 110.83(9) . 8_575
C12 Fe1 Fe1 172.28(9) . 8_575
C14 Fe1 Fe1 107.94(9) . 8_575
C13 Fe1 Fe1 133.92(9) . 8_575
P1 Fe1 Fe1 91.17(2) . 8_575
C2 Fe1 Fe2 96.75(12) . .
C1 Fe1 Fe2 47.92(13) . .
C11 Fe1 Fe2 153.96(10) . .
C15 Fe1 Fe2 164.54(10) . .
C12 Fe1 Fe2 120.81(9) . .
C14 Fe1 Fe2 128.51(9) . .
C13 Fe1 Fe2 110.22(9) . .
P1 Fe1 Fe2 54.28(3) . .
Fe1 Fe1 Fe2 60.988(12) 8_575 .
C1 Fe2 C21 148.47(19) . .
C1 Fe2 C22 119.19(14) . .
C21 Fe2 C22 39.31(11) . .
C1 Fe2 C22 119.19(14) . 8_575
C21 Fe2 C22 39.31(11) . 8_575
C22 Fe2 C22 65.60(17) . 8_575
C1 Fe2 C23 85.15(16) . .
C21 Fe2 C23 65.21(14) . .
C22 Fe2 C23 38.58(12) . .
C22 Fe2 C23 65.02(12) 8_575 .
C1 Fe2 C23 85.15(16) . 8_575
C21 Fe2 C23 65.21(14) . 8_575
C22 Fe2 C23 65.02(12) . 8_575
C22 Fe2 C23 38.58(12) 8_575 8_575
C23 Fe2 C23 38.76(16) . 8_575
C1 Fe2 P1 104.32(11) . 8_575
C21 Fe2 P1 101.11(10) . 8_575
C22 Fe2 P1 136.48(9) . 8_575
C22 Fe2 P1 95.17(9) 8_575 8_575
C23 Fe2 P1 160.10(9) . 8_575
C23 Fe2 P1 123.45(9) 8_575 8_575
C1 Fe2 P1 104.32(11) . .
C21 Fe2 P1 101.11(10) . .
C22 Fe2 P1 95.17(9) . .
C22 Fe2 P1 136.48(9) 8_575 .
C23 Fe2 P1 123.45(9) . .
C23 Fe2 P1 160.10(9) 8_575 .
P1 Fe2 P1 71.78(4) 8_575 .
C1 Fe2 Fe1 49.90(11) . 8_575
C21 Fe2 Fe1 149.13(4) . 8_575
C22 Fe2 Fe1 169.06(9) . 8_575
C22 Fe2 Fe1 117.16(9) 8_575 8_575
C23 Fe2 Fe1 131.47(9) . 8_575
C23 Fe2 Fe1 109.90(9) 8_575 8_575
P1 Fe2 Fe1 54.45(3) 8_575 8_575
P1 Fe2 Fe1 89.27(3) . 8_575
C1 Fe2 Fe1 49.90(11) . .
C21 Fe2 Fe1 149.13(4) . .
C22 Fe2 Fe1 117.16(9) . .
C22 Fe2 Fe1 169.06(9) 8_575 .
C23 Fe2 Fe1 109.90(9) . .
C23 Fe2 Fe1 131.47(9) 8_575 .
P1 Fe2 Fe1 89.27(3) 8_575 .
P1 Fe2 Fe1 54.45(3) . .
Fe1 Fe2 Fe1 58.02(2) 8_575 .
C3 Fe3 C33 146.67(15) . 8_575
C3 Fe3 C33 146.67(15) . .
C33 Fe3 C33 39.52(17) 8_575 .
C3 Fe3 C32 108.00(15) . .
C33 Fe3 C32 65.53(13) 8_575 .
C33 Fe3 C32 38.76(13) . .
C3 Fe3 C32 108.00(15) . 8_575
C33 Fe3 C32 38.76(13) 8_575 8_575
C33 Fe3 C32 65.53(12) . 8_575
C32 Fe3 C32 65.47(18) . 8_575
C3 Fe3 C31 89.1(2) . .
C33 Fe3 C31 65.15(15) 8_575 .
C33 Fe3 C31 65.15(15) . .
C32 Fe3 C31 38.96(11) . .
C32 Fe3 C31 38.96(11) 8_575 .
C3 Fe3 P1 92.94(12) . 8_575
C33 Fe3 P1 96.42(9) 8_575 8_575
C33 Fe3 P1 120.36(10) . 8_575
C32 Fe3 P1 159.04(10) . 8_575
C32 Fe3 P1 107.71(9) 8_575 8_575
C31 Fe3 P1 144.31(2) . 8_575
C3 Fe3 P1 92.94(12) . .
C33 Fe3 P1 120.36(10) 8_575 .
C33 Fe3 P1 96.42(9) . .
C32 Fe3 P1 107.71(9) . .
C32 Fe3 P1 159.04(10) 8_575 .
C31 Fe3 P1 144.31(2) . .
P1 Fe3 P1 71.20(4) 8_575 .
C41 P1 Fe2 118.92(10) . .
C41 P1 Fe1 114.33(11) . .
Fe2 P1 Fe1 71.27(3) . .
C41 P1 Fe3 114.26(11) . .
Fe2 P1 Fe3 105.18(4) . .
Fe1 P1 Fe3 125.06(4) . .
C41 P1 P1 153.31(10) . 8_575
Fe2 P1 P1 54.11(2) . 8_575
Fe1 P1 P1 88.83(2) . 8_575
Fe3 P1 P1 54.40(2) . 8_575
O1 C1 Fe2 132.8(4) . .
O1 C1 Fe1 130.9(2) . 8_575
Fe2 C1 Fe1 82.18(16) . 8_575
O1 C1 Fe1 130.9(2) . .
Fe2 C1 Fe1 82.18(16) . .
Fe1 C1 Fe1 77.83(17) 8_575 .
O2 C2 Fe1 137.64(12) . .
O2 C2 Fe1 137.64(12) . 8_575
Fe1 C2 Fe1 83.5(2) . 8_575
O3 C3 Fe3 174.5(4) . .
C12 C11 C15 107.4(3) . .
C12 C11 Fe1 71.41(18) . .
C15 C11 Fe1 70.96(19) . .
C12 C11 H11 126.3 . .
C15 C11 H11 126.3 . .
Fe1 C11 H11 123 . .
C13 C12 C11 108.0(3) . .
C13 C12 Fe1 71.39(18) . .
C11 C12 Fe1 69.26(18) . .
C13 C12 H12 126 . .
C11 C12 H12 126 . .
Fe1 C12 H12 124.9 . .
C14 C13 C12 107.9(3) . .
C14 C13 Fe1 70.36(19) . .
C12 C13 Fe1 69.95(18) . .
C14 C13 H13 126.1 . .
C12 C13 H13 126.1 . .
Fe1 C13 H13 125.2 . .
C15 C14 C13 108.7(3) . .
C15 C14 Fe1 70.05(19) . .
C13 C14 Fe1 71.17(19) . .
C15 C14 H14 125.6 . .
C13 C14 H14 125.6 . .
Fe1 C14 H14 124.7 . .
C14 C15 C11 107.9(3) . .
C14 C15 Fe1 71.4(2) . .
C11 C15 Fe1 69.54(19) . .
C14 C15 H15 126 . .
C11 C15 H15 126 . .
Fe1 C15 H15 124.6 . .
C22 C21 C22 107.8(4) . 8_575
C22 C21 Fe2 70.9(2) . .
C22 C21 Fe2 70.9(2) 8_575 .
C22 C21 H21 126.1 . .
C22 C21 H21 126.1 8_575 .
Fe2 C21 H21 123.8 . .
C23 C22 C21 108.1(3) . .
C23 C22 Fe2 71.83(18) . .
C21 C22 Fe2 69.8(2) . .
C23 C22 H22 125.9 . .
C21 C22 H22 125.9 . .
Fe2 C22 H22 124 . .
C22 C23 C23 107.97(18) . 8_575
C22 C23 Fe2 69.59(17) . .
C23 C23 Fe2 70.62(8) 8_575 .
C22 C23 H23 126 . .
C23 C23 H23 126 8_575 .
Fe2 C23 H23 125.4 . .
C32 C31 C32 108.3(4) . 8_575
C32 C31 Fe3 70.5(2) . .
C32 C31 Fe3 70.5(2) 8_575 .
C32 C31 H31 125.8 . .
C32 C31 H31 125.8 8_575 .
Fe3 C31 H31 124.8 . .
C33 C32 C31 107.8(3) . .
C33 C32 Fe3 70.00(19) . .
C31 C32 Fe3 70.5(2) . .
C33 C32 H32 126.1 . .
C31 C32 H32 126.1 . .
Fe3 C32 H32 124.9 . .
C32 C33 C33 108.09(19) . 8_575
C32 C33 Fe3 71.24(19) . .
C33 C33 Fe3 70.24(8) 8_575 .
C32 C33 H33 126 . .
C33 C33 H33 126 8_575 .
Fe3 C33 H33 124.2 . .
C46 C41 C42 108.6(3) . .
C46 C41 P1 114.0(2) . .
C42 C41 P1 111.8(2) . .
C46 C41 H41 107.4 . .
C42 C41 H41 107.4 . .
P1 C41 H41 107.4 . .
C43 C42 C41 111.3(3) . .
C43 C42 H42A 109.4 . .
C41 C42 H42A 109.4 . .
C43 C42 H42B 109.4 . .
C41 C42 H42B 109.4 . .
H42A C42 H42B 108 . .
C42 C43 C44 111.5(3) . .
C42 C43 H43A 109.3 . .
C44 C43 H43A 109.3 . .
C42 C43 H43B 109.3 . .
C44 C43 H43B 109.3 . .
H43A C43 H43B 108 . .
C45 C44 C43 111.0(3) . .
C45 C44 H44A 109.4 . .
C43 C44 H44A 109.4 . .
C45 C44 H44B 109.4 . .
C43 C44 H44B 109.4 . .
H44A C44 H44B 108 . .
C44 C45 C46 111.3(3) . .
C44 C45 H45A 109.4 . .
C46 C45 H45A 109.4 . .
C44 C45 H45B 109.4 . .
C46 C45 H45B 109.4 . .
H45A C45 H45B 108 . .
C45 C46 C41 111.5(3) . .
C45 C46 H46A 109.3 . .
C41 C46 H46A 109.3 . .
C45 C46 H46B 109.3 . .
C41 C46 H46B 109.3 . .
H46A C46 H46B 108 . .
Cl1 C50 Cl2 110.58(18) . .
Cl1 C50 H50A 109.5 . .
Cl2 C50 H50A 109.5 . .
Cl1 C50 H50B 109.5 . .
Cl2 C50 H50B 109.5 . .
H50A C50 H50B 108.1 . .

loop_
_geom_bond_atom_site_label_1
_geom_bond_atom_site_label_2
_geom_bond_distance
_geom_bond_site_symmetry_2
Fe1 C2 1.903(4) .
Fe1 C1 2.016(4) .
Fe1 C11 2.098(3) .
Fe1 C15 2.116(3) .
Fe1 C12 2.126(3) .
Fe1 C14 2.134(3) .
Fe1 C13 2.145(3) .
Fe1 P1 2.2437(9) .
Fe1 Fe1 2.5332(8) 8_575
Fe1 Fe2 2.6115(7) .
Fe2 C1 1.956(5) .
Fe2 C21 2.095(5) .
Fe2 C22 2.109(3) .
Fe2 C22 2.109(3) 8_575
Fe2 C23 2.138(3) .
Fe2 C23 2.138(3) 8_575
Fe2 P1 2.2387(9) 8_575
Fe2 P1 2.2387(9) .
Fe2 Fe1 2.6116(7) 8_575
Fe3 C3 1.727(5) .
Fe3 C33 2.107(3) 8_575
Fe3 C33 2.107(3) .
Fe3 C32 2.123(3) .
Fe3 C32 2.123(3) 8_575
Fe3 C31 2.124(5) .
Fe3 P1 2.2544(10) 8_575
Fe3 P1 2.2544(9) .
P1 C41 1.881(3) .
P1 P1 2.6246(16) 8_575
O1 C1 1.208(5) .
O2 C2 1.194(5) .
O3 C3 1.173(5) .
C1 Fe1 2.016(4) 8_575
C2 Fe1 1.903(4) 8_575
C11 C12 1.421(5) .
C11 C15 1.424(5) .
C11 H11 0.93 .
C12 C13 1.414(5) .
C12 H12 0.93 .
C13 C14 1.410(5) .
C13 H13 0.93 .
C14 C15 1.403(5) .
C14 H14 0.93 .
C15 H15 0.93 .
C21 C22 1.414(4) .
C21 C22 1.414(4) 8_575
C21 H21 0.93 .
C22 C23 1.403(4) .
C22 H22 0.93 .
C23 C23 1.419(6) 8_575
C23 H23 0.93 .
C31 C32 1.416(4) .
C31 C32 1.416(4) 8_575
C31 H31 0.93 .
C32 C33 1.404(5) .
C32 H32 0.93 .
C33 C33 1.424(6) 8_575
C33 H33 0.93 .
C41 C46 1.532(4) .
C41 C42 1.537(4) .
C41 H41 0.98 .
C42 C43 1.523(4) .
C42 H42A 0.97 .
C42 H42B 0.97 .
C43 C44 1.523(5) .
C43 H43A 0.97 .
C43 H43B 0.97 .
C44 C45 1.521(4) .
C44 H44A 0.97 .
C44 H44B 0.97 .
C45 C46 1.528(4) .
C45 H45A 0.97 .
C45 H45B 0.97 .
C46 H46A 0.97 .
C46 H46B 0.97 .
C50 Cl1 1.760(4) .
C50 Cl2 1.767(3) .
C50 H50A 0.97 .
C50 H50B 0.97 .
